data_4509533
loop_
_publ_author_name
'Niu, Jingyang'
'Wang, Kaihua'
'Chen, Huanni'
'Zhao, Junwei'
'Ma, Pengtao'
'Wang, Jingping'
'Li, Mingxue'
'Bai, Yan'
'Dang, Dongbin'

_publ_section_title
;
 Assembly Chemistry between Lanthanide Cations and Monovacant Keggin
 Polyoxotungstates: Two Types of Lanthanide Substituted Phosphotungstates
 [{(\a-PW11O39H)Ln(H2O)3}2]6&#x2212;and
 [{(\a-PW11O39)Ln(H2O)(\h2,\m-1,1)-CH3COO}2]10&#x2212;
;
_journal_issue 10
_journal_name_full 'Crystal Growth &amp; Design'
_journal_page_first 4362
_journal_paper_doi 10.1021/cg900248j
_journal_volume 9
_journal_year 2009
_chemical_formula_sum 'C44 H142 N10 O90 P2 Sm2 W22'
_chemical_formula_weight 6659.02
_chemical_name_systematic
; 
 ? 
;
_space_group_IT_number 14
_symmetry_cell_setting monoclinic
_symmetry_space_group_name_Hall '-P 2ybc'
_symmetry_space_group_name_H-M 'P 1 21/c 1'
_atom_sites_solution_hydrogens geom
_atom_sites_solution_primary direct
_atom_sites_solution_secondary difmap
_audit_creation_method SHELXL-97
_cell_angle_alpha 90.00
_cell_angle_beta 115.473(2)
_cell_angle_gamma 90.00
_cell_formula_units_Z 2
_cell_length_a 25.229(3)
_cell_length_b 12.7407(15)
_cell_length_c 22.394(3)
_cell_measurement_reflns_used 4012
_cell_measurement_temperature 293(2)
_cell_measurement_theta_max 25.74
_cell_measurement_theta_min 2.23
_cell_volume 6498.5(14)
_computing_cell_refinement 'Bruker SMART'
_computing_data_collection 'Bruker SMART'
_computing_data_reduction 'Bruker SAINT'
_computing_molecular_graphics 'Bruker SHELXTL'
_computing_publication_material 'Bruker SHELXTL'
_computing_structure_refinement 'SHELXL-97 (Sheldrick, 1997)'
_computing_structure_solution 'SHELXS-97 (Sheldrick, 1990)'
_diffrn_ambient_temperature 293(2)
_diffrn_measured_fraction_theta_full 0.996
_diffrn_measured_fraction_theta_max 0.996
_diffrn_measurement_device_type 'CCD area detector'
_diffrn_measurement_method 'phi and omega scans'
_diffrn_radiation_monochromator graphite
_diffrn_radiation_source 'fine-focus sealed tube'
_diffrn_radiation_type MoK\a
_diffrn_radiation_wavelength 0.71073
_diffrn_reflns_av_R_equivalents 0.0990
_diffrn_reflns_av_sigmaI/netI 0.0943
_diffrn_reflns_limit_h_max 29
_diffrn_reflns_limit_h_min -29
_diffrn_reflns_limit_k_max 14
_diffrn_reflns_limit_k_min -15
_diffrn_reflns_limit_l_max 19
_diffrn_reflns_limit_l_min -26
_diffrn_reflns_number 32430
_diffrn_reflns_theta_full 25.00
_diffrn_reflns_theta_max 25.00
_diffrn_reflns_theta_min 2.27
_exptl_absorpt_coefficient_mu 20.391
_exptl_absorpt_correction_T_max 0.1934
_exptl_absorpt_correction_T_min 0.1769
_exptl_absorpt_correction_type empirical
_exptl_absorpt_process_details SADABS
_exptl_crystal_colour yellow
_exptl_crystal_density_diffrn 3.403
_exptl_crystal_density_method 'not measured'
_exptl_crystal_description prismatic
_exptl_crystal_F_000 5956
_exptl_crystal_size_max 0.13
_exptl_crystal_size_mid 0.12
_exptl_crystal_size_min 0.12
_refine_diff_density_max 2.941
_refine_diff_density_min -2.506
_refine_diff_density_rms 0.358
_refine_ls_extinction_method none
_refine_ls_goodness_of_fit_ref 1.005
_refine_ls_hydrogen_treatment constr
_refine_ls_matrix_type full
_refine_ls_number_parameters 749
_refine_ls_number_reflns 11401
_refine_ls_number_restraints 118
_refine_ls_restrained_S_all 1.001
_refine_ls_R_factor_all 0.0809
_refine_ls_R_factor_gt 0.0495
_refine_ls_shift/su_max 0.003
_refine_ls_shift/su_mean 0.000
_refine_ls_structure_factor_coef Fsqd
_refine_ls_weighting_details 'calc w=1/[\s^2^(Fo^2^)+(0.0340P)^2^+0.0000P] where P=(Fo^2^+2Fc^2^)/3'
_refine_ls_weighting_scheme calc
_refine_ls_wR_factor_gt 0.1034
_refine_ls_wR_factor_ref 0.1106
_reflns_number_gt 7680
_reflns_number_total 11401
_reflns_threshold_expression >2sigma(I)
_cod_data_source_file cg900248jsup8.cif
_cod_data_source_block njy1
_cod_depositor_comments
;
The following automatic conversions were performed:

'_symmetry_cell_setting' value 'Monoclinic' changed to 'monoclinic'
according to /home/saulius/struct/CIF-dictionaries/cif_core.dic
dictionary named 'cif_core.dic' version 2.4.2 from 2011-04-26.

Automatic conversion script
Id: cif_fix_values 1891 2012-01-12 08:04:46Z andrius 
;
_cod_original_sg_symbol_H-M P2(1)/c
_cod_database_code 4509533

loop_
_symmetry_equiv_pos_as_xyz
'x, y, z'
'-x, y+1/2, -z+1/2'
'-x, -y, -z'
'x, -y-1/2, z-1/2'

loop_
_atom_site_label
_atom_site_type_symbol
_atom_site_fract_x
_atom_site_fract_y
_atom_site_fract_z
_atom_site_U_iso_or_equiv
_atom_site_adp_type
_atom_site_occupancy
_atom_site_symmetry_multiplicity
_atom_site_calc_flag
_atom_site_refinement_flags
Sm1 Sm 0.445260(19) 0.54311(4) 0.54349(2) 0.02594(13) Uani 1 1 d .
P1 P 0.25806(9) 0.50246(16) 0.48174(10) 0.0186(6) Uani 1 1 d .
W1 W 0.283605(16) 0.35918(3) 0.627144(18) 0.03039(11) Uani 1 1 d .
W2 W 0.353070(15) 0.27703(3) 0.532212(18) 0.02765(10) Uani 1 1 d .
W3 W 0.202318(16) 0.23910(3) 0.479584(19) 0.03126(11) Uani 1 1 d .
W4 W 0.323115(15) 0.41116(3) 0.377406(18) 0.02746(10) Uani 1 1 d .
W5 W 0.172448(16) 0.37749(3) 0.322229(18) 0.03015(11) Uani 1 1 d .
W6 W 0.228772(16) 0.62325(3) 0.329576(18) 0.02882(11) Uani 1 1 d .
W7 W 0.103295(16) 0.47149(3) 0.429399(19) 0.03135(11) Uani 1 1 d .
W8 W 0.159873(16) 0.71832(3) 0.434460(19) 0.03053(11) Uani 1 1 d .
W9 W 0.186380(16) 0.58916(3) 0.578433(18) 0.03147(11) Uani 1 1 d .
W10 W 0.322821(15) 0.75076(3) 0.490894(18) 0.02588(10) Uani 1 1 d .
W11 W 0.349288(15) 0.62361(3) 0.632713(17) 0.02669(10) Uani 1 1 d .
O1 O 0.2963(3) 0.3170(5) 0.7048(3) 0.0375(18) Uani 1 1 d .
O2 O 0.4011(2) 0.1754(5) 0.5472(3) 0.0351(19) Uani 1 1 d .
O3 O 0.1622(2) 0.1261(5) 0.4668(3) 0.041(2) Uani 1 1 d .
O4 O 0.3607(3) 0.3579(5) 0.3359(3) 0.045(2) Uani 1 1 d .
O5 O 0.1230(3) 0.3106(5) 0.2561(3) 0.040(2) Uani 1 1 d .
O6 O 0.2136(3) 0.7022(5) 0.2643(3) 0.045(2) Uani 1 1 d .
O7 O 0.0324(3) 0.4306(5) 0.3976(3) 0.058(2) Uani 1 1 d .
O8 O 0.1192(3) 0.8309(5) 0.4049(3) 0.0392(6) Uani 1 1 d U
O9 O 0.1627(2) 0.6227(5) 0.6373(3) 0.0404(19) Uani 1 1 d .
O10 O 0.3314(3) 0.8828(4) 0.4795(3) 0.040(2) Uani 1 1 d .
O11 O 0.3748(3) 0.6716(5) 0.7111(3) 0.039(2) Uani 1 1 d .
O12 O 0.1456(2) 0.3451(5) 0.4683(3) 0.036(2) Uani 1 1 d .
O13 O 0.2849(2) 0.5356(4) 0.3235(3) 0.0286(18) Uani 1 1 d .
O14 O 0.1550(3) 0.7062(5) 0.5168(3) 0.042(2) Uani 1 1 d .
O15 O 0.0960(2) 0.6181(4) 0.4047(3) 0.0330(19) Uani 1 1 d .
O16 O 0.1885(3) 0.2759(5) 0.3908(3) 0.039(2) Uani 1 1 d .
O17 O 0.2851(2) 0.6972(4) 0.4003(3) 0.0306(18) Uani 1 1 d .
O18 O 0.1220(3) 0.4437(5) 0.3579(3) 0.0355(19) Uani 1 1 d .
O19 O 0.1737(2) 0.6721(5) 0.3623(3) 0.0320(18) Uani 1 1 d .
O20 O 0.1728(2) 0.5133(5) 0.2845(3) 0.0281(18) Uani 1 1 d .
O21 O 0.2425(3) 0.3477(4) 0.3203(3) 0.0344(19) Uani 1 1 d .
O22 O 0.2217(2) 0.4529(5) 0.6102(3) 0.0321(18) Uani 1 1 d .
O23 O 0.2268(2) 0.2592(4) 0.5731(3) 0.0283(5) Uani 1 1 d U
O24 O 0.3314(2) 0.4786(4) 0.6461(3) 0.0249(16) Uani 1 1 d .
O25 O 0.1171(2) 0.5159(4) 0.5161(3) 0.0352(19) Uani 1 1 d .
O26 O 0.2604(3) 0.6383(5) 0.6089(3) 0.0382(19) Uani 1 1 d .
O27 O 0.2356(3) 0.7609(4) 0.4740(3) 0.0356(18) Uani 1 1 d .
O28 O 0.3379(2) 0.7521(4) 0.5822(3) 0.0303(18) Uani 1 1 d .
O29 O 0.3411(2) 0.2777(4) 0.6126(3) 0.0282(18) Uani 1 1 d .
O30 O 0.2761(3) 0.1926(4) 0.4966(3) 0.0359(19) Uani 1 1 d .
O31 O 0.3278(2) 0.3039(4) 0.4397(3) 0.0288(17) Uani 1 1 d .
O32 O 0.3980(2) 0.3871(4) 0.5545(3) 0.0230(16) Uani 1 1 d .
O33 O 0.3758(2) 0.4886(4) 0.4377(3) 0.0250(17) Uani 1 1 d .
O34 O 0.3919(2) 0.7031(4) 0.5064(3) 0.0299(18) Uani 1 1 d .
O35 O 0.4140(2) 0.5910(4) 0.6272(3) 0.0252(17) Uani 1 1 d .
O36 O 0.2685(2) 0.3942(4) 0.5149(3) 0.0249(16) Uani 1 1 d .
O37 O 0.2485(2) 0.4866(4) 0.4097(2) 0.0246(17) Uani 1 1 d .
O38 O 0.2010(2) 0.5481(4) 0.4806(3) 0.0311(17) Uani 1 1 d .
O39 O 0.3074(2) 0.5778(4) 0.5180(3) 0.0242(16) Uani 1 1 d .
O40 O 0.4847(2) 0.5937(4) 0.4623(3) 0.0288(18) Uani 1 1 d .
O41 O 0.4737(3) 0.5482(5) 0.3626(3) 0.040(2) Uani 1 1 d .
C21 C 0.4598(3) 0.6054(7) 0.3989(4) 0.029(3) Uani 1 1 d .
C22 C 0.4158(4) 0.6952(7) 0.3700(5) 0.048(3) Uani 1 1 d .
H22A H 0.4007 0.6949 0.3227 0.071 Uiso 1 1 calc R
H22B H 0.4350 0.7610 0.3869 0.071 Uiso 1 1 calc R
H22C H 0.3840 0.6863 0.3823 0.071 Uiso 1 1 calc R
O1W O 0.5217(2) 0.6780(5) 0.5964(3) 0.038(2) Uani 1 1 d .
O2W O 0.4251(3) 0.9467(5) 0.4523(4) 0.062(3) Uani 1 1 d .
O3W O 0.5311(3) 0.8459(6) 0.5220(3) 0.064(3) Uani 1 1 d .
O4W O 0.0885(7) -0.0266(13) 0.4875(10) 0.097(8) Uani 0.50 1 d P
O5W O 0.0794(6) 0.6130(16) 0.6912(7) 0.088(6) Uani 0.50 1 d P
N1 N 0.2466(4) 1.0218(7) 0.3154(4) 0.0591(5) Uani 1 1 d U
N2 N 0.2755(5) 0.5216(9) 0.1504(5) 0.1149(5) Uani 1 1 d U
N3 N 0.0440(5) 0.2239(10) 0.0746(5) 0.0943(5) Uani 1 1 d U
N4 N 0.4923(5) 0.4373(11) 0.8037(6) 0.1119(5) Uani 1 1 d U
N5 N -0.00482(16) 0.6264(3) 0.20343(19) 0.102 Uiso 1 1 d DU
C1 C 0.2159(5) 0.9682(8) 0.3489(5) 0.0598(9) Uani 1 1 d U
H1A H 0.2439 0.9322 0.3871 0.090 Uiso 1 1 calc R
H1B H 0.1887 0.9185 0.3192 0.090 Uiso 1 1 calc R
H1C H 0.1950 1.0188 0.3623 0.090 Uiso 1 1 calc R
C2 C 0.2778(5) 0.9425(8) 0.2927(5) 0.0601(9) Uani 1 1 d U
H2A H 0.3058 0.9050 0.3302 0.090 Uiso 1 1 calc R
H2B H 0.2979 0.9776 0.2704 0.090 Uiso 1 1 calc R
H2C H 0.2498 0.8940 0.2628 0.090 Uiso 1 1 calc R
C3 C 0.2868(5) 1.0942(8) 0.3600(5) 0.0599(9) Uani 1 1 d U
H3A H 0.3143 1.0573 0.3982 0.090 Uiso 1 1 calc R
H3B H 0.2658 1.1446 0.3735 0.090 Uiso 1 1 calc R
H3C H 0.3076 1.1296 0.3387 0.090 Uiso 1 1 calc R
C4 C 0.2040(5) 1.0786(8) 0.2565(5) 0.0590(9) Uani 1 1 d U
H4A H 0.1840 1.1307 0.2702 0.088 Uiso 1 1 calc R
H4B H 0.1759 1.0298 0.2270 0.088 Uiso 1 1 calc R
H4C H 0.2245 1.1121 0.2341 0.088 Uiso 1 1 calc R
C5 C 0.2326(6) 0.5998(11) 0.1129(7) 0.1174(9) Uani 1 1 d U
H5A H 0.2017 0.5672 0.0754 0.176 Uiso 1 1 calc R
H5B H 0.2511 0.6529 0.0980 0.176 Uiso 1 1 calc R
H5C H 0.2165 0.6312 0.1404 0.176 Uiso 1 1 calc R
C6 C 0.2955(6) 0.4922(10) 0.1001(6) 0.1153(9) Uani 1 1 d U
H6A H 0.3257 0.4399 0.1178 0.173 Uiso 1 1 calc R
H6B H 0.3109 0.5530 0.0876 0.173 Uiso 1 1 calc R
H6C H 0.2631 0.4645 0.0620 0.173 Uiso 1 1 calc R
C7 C 0.3167(6) 0.5909(11) 0.2037(6) 0.1152(9) Uani 1 1 d U
H7A H 0.3499 0.5507 0.2330 0.173 Uiso 1 1 calc R
H7B H 0.2969 0.6203 0.2281 0.173 Uiso 1 1 calc R
H7C H 0.3299 0.6465 0.1844 0.173 Uiso 1 1 calc R
C8 C 0.2464(6) 0.4461(10) 0.1681(6) 0.1139(9) Uani 1 1 d U
H8A H 0.2734 0.3915 0.1922 0.171 Uiso 1 1 calc R
H8B H 0.2155 0.4170 0.1291 0.171 Uiso 1 1 calc R
H8C H 0.2299 0.4769 0.1955 0.171 Uiso 1 1 calc R
C9 C 0.0556(6) 0.1282(12) 0.1181(6) 0.0963(9) Uani 1 1 d U
H9A H 0.0191 0.1013 0.1154 0.144 Uiso 1 1 calc R
H9B H 0.0805 0.1470 0.1631 0.144 Uiso 1 1 calc R
H9C H 0.0746 0.0754 0.1036 0.144 Uiso 1 1 calc R
C10 C 0.0027(5) 0.1874(12) 0.0072(6) 0.0947(9) Uani 1 1 d U
H10A H -0.0345 0.1703 0.0068 0.142 Uiso 1 1 calc R
H10B H 0.0186 0.1262 -0.0043 0.142 Uiso 1 1 calc R
H10C H -0.0025 0.2421 -0.0244 0.142 Uiso 1 1 calc R
C11 C 0.1052(5) 0.2527(11) 0.0855(7) 0.0950(9) Uani 1 1 d U
H11A H 0.1039 0.3141 0.0601 0.142 Uiso 1 1 calc R
H11B H 0.1222 0.1956 0.0719 0.142 Uiso 1 1 calc R
H11C H 0.1285 0.2669 0.1316 0.142 Uiso 1 1 calc R
C12 C 0.0131(5) 0.2929(11) 0.1017(6) 0.0936(9) Uani 1 1 d U
H12A H -0.0249 0.2642 0.0920 0.140 Uiso 1 1 calc R
H12B H 0.0087 0.3613 0.0821 0.140 Uiso 1 1 calc R
H12C H 0.0354 0.2985 0.1488 0.140 Uiso 1 1 calc R
C13 C 0.5099(6) 0.5361(12) 0.7853(7) 0.1130(9) Uani 1 1 d U
H13A H 0.4770 0.5666 0.7489 0.169 Uiso 1 1 calc R
H13B H 0.5412 0.5238 0.7725 0.169 Uiso 1 1 calc R
H13C H 0.5232 0.5832 0.8224 0.169 Uiso 1 1 calc R
C14 C 0.4433(6) 0.4517(13) 0.8172(7) 0.1122(9) Uani 1 1 d U
H14A H 0.4314 0.3852 0.8276 0.168 Uiso 1 1 calc R
H14B H 0.4116 0.4812 0.7791 0.168 Uiso 1 1 calc R
H14C H 0.4534 0.4985 0.8541 0.168 Uiso 1 1 calc R
C15 C 0.4699(6) 0.3790(13) 0.7436(7) 0.1127(9) Uani 1 1 d U
H15A H 0.4566 0.3116 0.7507 0.169 Uiso 1 1 calc R
H15B H 0.5003 0.3697 0.7291 0.169 Uiso 1 1 calc R
H15C H 0.4377 0.4164 0.7103 0.169 Uiso 1 1 calc R
C16 C 0.5435(6) 0.3874(13) 0.8587(7) 0.1122(9) Uani 1 1 d U
H16A H 0.5317 0.3213 0.8699 0.168 Uiso 1 1 calc R
H16B H 0.5575 0.4326 0.8967 0.168 Uiso 1 1 calc R
H16C H 0.5743 0.3760 0.8451 0.168 Uiso 1 1 calc R
C17 C 0.0445(3) 0.5547(7) 0.2235(7) 0.1065(12) Uiso 1 1 d DU
H17A H 0.0337 0.4952 0.1944 0.160 Uiso 1 1 calc R
H17B H 0.0551 0.5316 0.2680 0.160 Uiso 1 1 calc R
H17C H 0.0773 0.5899 0.2213 0.160 Uiso 1 1 calc R
C18 C -0.0310(6) 0.6782(8) 0.1395(3) 0.1045(12) Uiso 1 1 d DU
H18A H -0.0429 0.6265 0.1050 0.157 Uiso 1 1 calc R
H18B H -0.0028 0.7247 0.1353 0.157 Uiso 1 1 calc R
H18C H -0.0647 0.7178 0.1358 0.157 Uiso 1 1 calc R
C19 C -0.0531(3) 0.5670(8) 0.2062(6) 0.1065(12) Uiso 1 1 d DU
H19A H -0.0632 0.5097 0.1755 0.160 Uiso 1 1 calc R
H19B H -0.0866 0.6121 0.1948 0.160 Uiso 1 1 calc R
H19C H -0.0414 0.5402 0.2501 0.160 Uiso 1 1 calc R
C20 C 0.0152(6) 0.7136(6) 0.2504(4) 0.1063(12) Uiso 1 1 d DU
H20A H 0.0478 0.7479 0.2472 0.159 Uiso 1 1 calc R
H20B H 0.0273 0.6872 0.2945 0.159 Uiso 1 1 calc R
H20C H -0.0162 0.7628 0.2405 0.159 Uiso 1 1 calc R

loop_
_atom_site_aniso_label
_atom_site_aniso_U_11
_atom_site_aniso_U_22
_atom_site_aniso_U_33
_atom_site_aniso_U_23
_atom_site_aniso_U_13
_atom_site_aniso_U_12
Sm1 0.0268(2) 0.0250(2) 0.0261(2) -0.0018(2) 0.01136(17) 0.00011(19)
P1 0.0210(9) 0.0190(10) 0.0200(9) 0.0031(9) 0.0128(7) 0.0022(8)
W1 0.03591(18) 0.02788(19) 0.02928(18) 0.00671(16) 0.01583(14) 0.00158(16)
W2 0.02830(17) 0.02277(18) 0.03106(19) 0.00236(16) 0.01200(14) 0.00127(15)
W3 0.02981(18) 0.02352(19) 0.0392(2) 0.00408(17) 0.01364(15) -0.00313(15)
W4 0.02850(18) 0.02832(19) 0.02495(18) -0.00275(16) 0.01091(14) -0.00188(15)
W5 0.02744(18) 0.02854(19) 0.02828(19) -0.00282(17) 0.00611(15) -0.00311(16)
W6 0.03392(19) 0.02615(19) 0.02432(18) 0.00403(16) 0.01057(14) 0.00036(16)
W7 0.02277(17) 0.0312(2) 0.0382(2) 0.00387(18) 0.01129(14) 0.00035(16)
W8 0.02612(17) 0.02652(19) 0.0374(2) 0.00428(17) 0.01215(15) 0.00475(16)
W9 0.03127(18) 0.0341(2) 0.03457(19) 0.00067(17) 0.01938(14) 0.00273(16)
W10 0.02840(17) 0.01938(17) 0.03016(18) 0.00096(15) 0.01286(13) 0.00003(14)
W11 0.02879(17) 0.02611(19) 0.02511(17) -0.00249(16) 0.01153(13) 0.00181(15)
O1 0.057(3) 0.040(4) 0.027(3) 0.002(3) 0.029(2) -0.001(3)
O2 0.008(3) 0.045(4) 0.047(4) 0.006(3) 0.006(2) -0.001(3)
O3 0.009(3) 0.046(4) 0.063(4) 0.003(3) 0.010(3) -0.007(3)
O4 0.047(3) 0.052(4) 0.042(3) -0.010(3) 0.026(3) 0.002(3)
O5 0.030(3) 0.036(4) 0.038(4) -0.002(3) -0.001(3) -0.002(3)
O6 0.075(4) 0.039(4) 0.024(3) 0.006(3) 0.023(3) 0.000(3)
O7 0.078(4) 0.036(4) 0.063(4) 0.014(4) 0.033(3) 0.009(4)
O8 0.0388(7) 0.0391(7) 0.0396(7) 0.0002(6) 0.0169(5) 0.0007(6)
O9 0.042(3) 0.057(4) 0.030(3) 0.015(3) 0.022(2) 0.015(3)
O10 0.055(4) 0.016(3) 0.050(4) 0.008(3) 0.022(3) -0.005(3)
O11 0.051(3) 0.041(4) 0.024(3) 0.006(3) 0.017(3) 0.016(3)
O12 0.020(3) 0.028(3) 0.048(4) 0.012(3) 0.004(3) -0.002(3)
O13 0.016(3) 0.032(3) 0.020(3) -0.001(3) -0.009(2) 0.002(3)
O14 0.050(4) 0.030(3) 0.047(4) 0.001(3) 0.022(3) 0.012(3)
O15 0.032(3) 0.025(3) 0.034(3) 0.008(3) 0.006(3) 0.015(3)
O16 0.044(3) 0.027(3) 0.046(3) -0.014(3) 0.021(3) -0.004(3)
O17 0.021(3) 0.028(3) 0.040(3) 0.008(3) 0.010(2) 0.015(2)
O18 0.039(3) 0.026(3) 0.038(3) 0.000(3) 0.014(3) -0.003(3)
O19 0.027(3) 0.038(4) 0.028(3) -0.002(3) 0.009(2) -0.004(3)
O20 0.011(3) 0.042(4) 0.027(3) 0.004(3) 0.004(2) 0.001(3)
O21 0.056(4) 0.022(3) 0.021(3) -0.013(3) 0.012(3) -0.008(3)
O22 0.030(3) 0.036(3) 0.029(3) 0.013(3) 0.011(2) 0.007(3)
O23 0.0277(7) 0.0285(7) 0.0288(7) 0.0005(6) 0.0123(5) 0.0001(6)
O24 0.021(2) 0.025(3) 0.033(3) 0.009(3) 0.016(2) 0.004(2)
O25 0.030(3) 0.023(3) 0.053(4) 0.018(3) 0.017(3) 0.002(3)
O26 0.054(3) 0.032(4) 0.031(3) 0.008(3) 0.021(3) 0.009(3)
O27 0.055(3) 0.020(3) 0.038(3) 0.003(3) 0.026(3) 0.006(3)
O28 0.036(3) 0.014(3) 0.034(3) 0.002(3) 0.010(2) -0.002(2)
O29 0.014(3) 0.023(3) 0.040(3) 0.010(3) 0.005(2) 0.003(2)
O30 0.061(4) 0.011(3) 0.033(3) 0.000(3) 0.018(3) 0.001(3)
O31 0.033(3) 0.024(3) 0.030(3) -0.007(3) 0.014(2) -0.009(3)
O32 0.007(2) 0.024(3) 0.033(3) -0.004(3) 0.004(2) 0.000(2)
O33 0.006(2) 0.037(3) 0.030(3) 0.006(3) 0.006(2) 0.001(2)
O34 0.023(3) 0.024(3) 0.041(3) -0.004(3) 0.012(2) -0.008(2)
O35 0.030(3) 0.023(3) 0.017(3) 0.000(2) 0.005(2) 0.004(2)
O36 0.030(3) 0.017(3) 0.031(3) 0.000(2) 0.016(2) 0.002(2)
O37 0.029(3) 0.026(3) 0.017(3) -0.007(2) 0.008(2) -0.004(2)
O38 0.044(3) 0.015(3) 0.046(3) 0.005(3) 0.031(2) 0.007(3)
O39 0.030(3) 0.015(3) 0.028(3) 0.000(2) 0.013(2) 0.001(2)
O40 0.026(3) 0.026(3) 0.029(3) 0.007(3) 0.007(2) 0.002(3)
O41 0.044(3) 0.035(4) 0.037(3) 0.001(3) 0.013(3) 0.013(3)
C21 0.024(4) 0.026(5) 0.047(5) 0.009(4) 0.024(3) -0.003(4)
C22 0.062(6) 0.029(5) 0.043(6) 0.005(5) 0.014(5) 0.003(5)
O1W 0.027(3) 0.026(3) 0.050(4) -0.011(3) 0.007(3) -0.003(3)
O2W 0.066(4) 0.041(4) 0.079(5) -0.006(4) 0.032(4) -0.012(4)
O3W 0.087(4) 0.048(4) 0.075(4) -0.002(4) 0.051(3) -0.006(4)
O4W 0.048(9) 0.057(10) 0.167(17) 0.010(11) 0.027(10) -0.021(8)
O5W 0.082(8) 0.154(17) 0.055(7) 0.044(9) 0.053(6) 0.013(10)
N1 0.0718(6) 0.0387(6) 0.0566(6) -0.0025(6) 0.0179(6) 0.0052(6)
N2 0.1929(6) 0.0871(6) 0.1077(6) -0.0349(6) 0.1053(6) -0.0744(6)
N3 0.0665(6) 0.1201(6) 0.0957(6) -0.0376(6) 0.0341(6) -0.0108(6)
N4 0.0825(6) 0.1476(6) 0.1026(6) 0.0507(6) 0.0370(6) 0.0232(6)
C1 0.0719(12) 0.0398(12) 0.0572(12) -0.0017(12) 0.0179(12) 0.0047(12)
C2 0.0724(12) 0.0393(12) 0.0572(12) -0.0030(12) 0.0172(12) 0.0053(12)
C3 0.0727(12) 0.0390(12) 0.0570(12) -0.0030(12) 0.0174(12) 0.0053(12)
C4 0.0719(12) 0.0387(12) 0.0563(12) -0.0025(12) 0.0180(12) 0.0055(12)
C5 0.1942(12) 0.0883(12) 0.1096(12) -0.0341(12) 0.1031(12) -0.0743(12)
C6 0.1932(12) 0.0876(12) 0.1081(12) -0.0358(12) 0.1055(12) -0.0739(12)
C7 0.1930(12) 0.0876(12) 0.1078(12) -0.0349(12) 0.1051(12) -0.0748(12)
C8 0.1925(12) 0.0864(12) 0.1069(12) -0.0349(12) 0.1062(12) -0.0749(12)
C9 0.0683(12) 0.1205(12) 0.0970(12) -0.0373(12) 0.0326(12) -0.0109(12)
C10 0.0664(12) 0.1205(12) 0.0961(12) -0.0377(12) 0.0339(12) -0.0110(12)
C11 0.0668(12) 0.1205(12) 0.0962(12) -0.0373(12) 0.0337(12) -0.0115(12)
C12 0.0660(12) 0.1196(12) 0.0949(12) -0.0382(12) 0.0345(12) -0.0099(12)
C13 0.0833(12) 0.1475(12) 0.1033(12) 0.0506(12) 0.0356(12) 0.0237(12)
C14 0.0827(12) 0.1482(12) 0.1029(12) 0.0505(12) 0.0372(12) 0.0234(12)
C15 0.0833(12) 0.1481(12) 0.1033(12) 0.0503(12) 0.0368(12) 0.0226(12)
C16 0.0826(12) 0.1477(12) 0.1028(12) 0.0510(12) 0.0366(12) 0.0233(12)

loop_
_atom_type_symbol
_atom_type_description
_atom_type_scat_dispersion_real
_atom_type_scat_dispersion_imag
_atom_type_scat_source
C C 0.0033 0.0016 'International Tables Vol C Tables 4.2.6.8 and 6.1.1.4'
H H 0.0000 0.0000 'International Tables Vol C Tables 4.2.6.8 and 6.1.1.4'
N N 0.0061 0.0033 'International Tables Vol C Tables 4.2.6.8 and 6.1.1.4'
O O 0.0106 0.0060 'International Tables Vol C Tables 4.2.6.8 and 6.1.1.4'
P P 0.1023 0.0942 'International Tables Vol C Tables 4.2.6.8 and 6.1.1.4'
Sm Sm -0.1638 3.4418 'International Tables Vol C Tables 4.2.6.8 and 6.1.1.4'
W W -0.8490 6.8722 'International Tables Vol C Tables 4.2.6.8 and 6.1.1.4'

loop_
_geom_angle_atom_site_label_1
_geom_angle_atom_site_label_2
_geom_angle_atom_site_label_3
_geom_angle
_geom_angle_site_symmetry_1
_geom_angle_site_symmetry_3
O33 Sm1 O32 70.76(19) . .
O33 Sm1 O34 80.70(18) . .
O32 Sm1 O34 121.04(18) . .
O33 Sm1 O35 120.36(19) . .
O32 Sm1 O35 77.6(2) . .
O34 Sm1 O35 74.3(2) . .
O33 Sm1 O1W 140.7(2) . .
O32 Sm1 O1W 148.39(19) . .
O34 Sm1 O1W 77.32(18) . .
O35 Sm1 O1W 84.3(2) . .
O33 Sm1 O41 133.69(19) . 3_666
O32 Sm1 O41 77.86(19) . 3_666
O34 Sm1 O41 145.55(19) . 3_666
O35 Sm1 O41 83.5(2) . 3_666
O1W Sm1 O41 74.52(19) . 3_666
O33 Sm1 O40 72.69(18) . .
O32 Sm1 O40 131.44(19) . .
O34 Sm1 O40 82.4(2) . .
O35 Sm1 O40 150.13(19) . .
O1W Sm1 O40 72.4(2) . .
O41 Sm1 O40 107.1(2) 3_666 .
O33 Sm1 O40 88.81(18) . 3_666
O32 Sm1 O40 79.73(19) . 3_666
O34 Sm1 O40 151.0(2) . 3_666
O35 Sm1 O40 133.37(18) . 3_666
O1W Sm1 O40 94.89(19) . 3_666
O41 Sm1 O40 52.0(2) 3_666 3_666
O40 Sm1 O40 68.6(2) . 3_666
O33 Sm1 C21 111.7(2) . 3_666
O32 Sm1 C21 76.3(2) . 3_666
O34 Sm1 C21 162.1(2) . 3_666
O35 Sm1 C21 107.8(2) . 3_666
O1W Sm1 C21 85.1(2) . 3_666
O41 Sm1 C21 25.6(2) 3_666 3_666
O40 Sm1 C21 88.9(2) . 3_666
O40 Sm1 C21 26.5(2) 3_666 3_666
O39 P1 O36 112.5(3) . .
O39 P1 O37 111.7(3) . .
O36 P1 O37 107.8(3) . .
O39 P1 O38 108.6(3) . .
O36 P1 O38 108.1(3) . .
O37 P1 O38 107.9(3) . .
O1 W1 O22 100.5(3) . .
O1 W1 O24 101.7(3) . .
O22 W1 O24 85.9(2) . .
O1 W1 O23 101.3(3) . .
O22 W1 O23 87.9(2) . .
O24 W1 O23 156.8(2) . .
O1 W1 O29 100.2(3) . .
O22 W1 O29 159.3(3) . .
O24 W1 O29 91.0(2) . .
O23 W1 O29 87.0(2) . .
O1 W1 O36 172.1(2) . .
O22 W1 O36 85.8(2) . .
O24 W1 O36 83.3(2) . .
O23 W1 O36 74.0(2) . .
O29 W1 O36 73.5(2) . .
O2 W2 O32 103.6(3) . .
O2 W2 O31 103.1(3) . .
O32 W2 O31 92.2(2) . .
O2 W2 O29 101.6(3) . .
O32 W2 O29 94.2(3) . .
O31 W2 O29 152.3(2) . .
O2 W2 O30 98.8(2) . .
O32 W2 O30 157.6(2) . .
O31 W2 O30 81.7(2) . .
O29 W2 O30 82.2(2) . .
O2 W2 O36 166.7(2) . .
O32 W2 O36 88.3(2) . .
O31 W2 O36 82.0(2) . .
O29 W2 O36 71.3(2) . .
O30 W2 O36 69.5(2) . .
O3 W3 O30 103.7(3) . .
O3 W3 O12 102.6(3) . .
O30 W3 O12 153.7(2) . .
O3 W3 O16 101.6(3) . .
O30 W3 O16 90.6(3) . .
O12 W3 O16 84.1(3) . .
O3 W3 O23 100.6(3) . .
O30 W3 O23 89.7(3) . .
O12 W3 O23 85.5(3) . .
O16 W3 O23 157.1(2) . .
O3 W3 O36 171.7(2) . .
O30 W3 O36 73.0(2) . .
O12 W3 O36 80.9(2) . .
O16 W3 O36 86.2(2) . .
O23 W3 O36 72.0(2) . .
O4 W4 O33 103.2(3) . .
O4 W4 O31 103.6(3) . .
O33 W4 O31 93.0(2) . .
O4 W4 O13 102.9(3) . .
O33 W4 O13 91.6(2) . .
O31 W4 O13 151.3(3) . .
O4 W4 O21 97.8(3) . .
O33 W4 O21 158.8(3) . .
O31 W4 O21 84.7(2) . .
O13 W4 O21 80.9(2) . .
O4 W4 O37 165.9(2) . .
O33 W4 O37 88.7(2) . .
O31 W4 O37 83.2(2) . .
O13 W4 O37 68.6(2) . .
O21 W4 O37 70.2(2) . .
O5 W5 O21 103.3(3) . .
O5 W5 O16 100.6(3) . .
O21 W5 O16 90.3(3) . .
O5 W5 O20 102.0(3) . .
O21 W5 O20 89.4(3) . .
O16 W5 O20 156.9(2) . .
O5 W5 O18 102.1(3) . .
O21 W5 O18 154.6(2) . .
O16 W5 O18 85.1(3) . .
O20 W5 O18 85.3(3) . .
O5 W5 O37 173.1(3) . .
O21 W5 O37 73.1(2) . .
O16 W5 O37 85.4(2) . .
O20 W5 O37 72.37(19) . .
O18 W5 O37 81.7(2) . .
O6 W6 O13 101.1(3) . .
O6 W6 O17 104.0(3) . .
O13 W6 O17 92.2(2) . .
O6 W6 O19 101.9(3) . .
O13 W6 O19 156.7(3) . .
O17 W6 O19 85.7(2) . .
O6 W6 O20 97.9(3) . .
O13 W6 O20 86.2(2) . .
O17 W6 O20 157.9(3) . .
O19 W6 O20 87.0(2) . .
O6 W6 O37 170.1(3) . .
O13 W6 O37 72.4(2) . .
O17 W6 O37 83.9(2) . .
O19 W6 O37 84.3(2) . .
O20 W6 O37 74.6(2) . .
O7 W7 O18 100.9(3) . .
O7 W7 O25 102.5(3) . .
O18 W7 O25 156.6(2) . .
O7 W7 O12 102.3(3) . .
O18 W7 O12 86.2(3) . .
O25 W7 O12 88.0(3) . .
O7 W7 O15 102.9(3) . .
O18 W7 O15 88.0(3) . .
O25 W7 O15 87.6(2) . .
O12 W7 O15 154.8(2) . .
O7 W7 O38 173.0(3) . .
O18 W7 O38 84.4(2) . .
O25 W7 O38 72.3(2) . .
O12 W7 O38 82.5(2) . .
O15 W7 O38 72.5(2) . .
O8 W8 O27 105.5(3) . .
O8 W8 O19 103.3(3) . .
O27 W8 O19 88.2(3) . .
O8 W8 O14 99.4(3) . .
O27 W8 O14 92.5(3) . .
O19 W8 O14 156.2(3) . .
O8 W8 O15 98.4(3) . .
O27 W8 O15 156.0(2) . .
O19 W8 O15 86.1(3) . .
O14 W8 O15 83.7(3) . .
O8 W8 O38 168.6(3) . .
O27 W8 O38 83.8(2) . .
O19 W8 O38 83.3(2) . .
O14 W8 O38 73.1(2) . .
O15 W8 O38 72.4(2) . .
O9 W9 O26 105.6(3) . .
O9 W9 O22 101.4(3) . .
O26 W9 O22 86.2(2) . .
O9 W9 O25 99.7(3) . .
O26 W9 O25 154.7(3) . .
O22 W9 O25 87.9(2) . .
O9 W9 O14 100.6(3) . .
O26 W9 O14 92.4(3) . .
O22 W9 O14 157.5(3) . .
O25 W9 O14 83.9(2) . .
O9 W9 O38 169.3(2) . .
O26 W9 O38 83.2(2) . .
O22 W9 O38 85.1(2) . .
O25 W9 O38 71.8(2) . .
O14 W9 O38 72.5(2) . .
O10 W10 O34 101.1(3) . .
O10 W10 O28 99.7(3) . .
O34 W10 O28 93.9(3) . .
O10 W10 O17 102.9(3) . .
O34 W10 O17 94.8(2) . .
O28 W10 O17 153.7(2) . .
O10 W10 O27 95.9(3) . .
O34 W10 O27 163.0(2) . .
O28 W10 O27 84.4(2) . .
O17 W10 O27 80.1(2) . .
O10 W10 O39 172.1(3) . .
O34 W10 O39 83.3(2) . .
O28 W10 O39 73.3(2) . .
O17 W10 O39 83.1(2) . .
O27 W10 O39 80.0(2) . .
O11 W11 O35 102.0(3) . .
O11 W11 O28 101.2(3) . .
O35 W11 O28 93.9(3) . .
O11 W11 O24 101.0(3) . .
O35 W11 O24 94.0(2) . .
O28 W11 O24 154.3(2) . .
O11 W11 O26 96.9(3) . .
O35 W11 O26 160.9(2) . .
O28 W11 O26 84.4(2) . .
O24 W11 O26 80.2(2) . .
O11 W11 O39 172.6(2) . .
O35 W11 O39 81.9(2) . .
O28 W11 O39 72.1(2) . .
O24 W11 O39 84.8(2) . .
O26 W11 O39 79.5(2) . .
W3 O12 W7 153.5(4) . .
W6 O13 W4 128.8(3) . .
W8 O14 W9 124.8(3) . .
W7 O15 W8 125.1(3) . .
W5 O16 W3 151.2(3) . .
W6 O17 W10 155.5(4) . .
W7 O18 W5 150.4(3) . .
W8 O19 W6 148.5(3) . .
W5 O20 W6 124.1(3) . .
W5 O21 W4 127.9(3) . .
W1 O22 W9 148.9(4) . .
W1 O23 W3 125.4(3) . .
W1 O24 W11 154.3(3) . .
W7 O25 W9 126.0(3) . .
W9 O26 W11 153.4(4) . .
W8 O27 W10 152.4(3) . .
W10 O28 W11 121.8(3) . .
W1 O29 W2 125.9(3) . .
W3 O30 W2 128.1(3) . .
W2 O31 W4 143.1(3) . .
W2 O32 Sm1 159.7(3) . .
W4 O33 Sm1 159.2(3) . .
W10 O34 Sm1 137.5(3) . .
W11 O35 Sm1 138.5(2) . .
P1 O36 W1 125.9(3) . .
P1 O36 W3 127.5(3) . .
W1 O36 W3 88.17(19) . .
P1 O36 W2 124.8(3) . .
W1 O36 W2 89.20(16) . .
W3 O36 W2 89.22(17) . .
P1 O37 W6 125.3(3) . .
P1 O37 W4 124.0(3) . .
W6 O37 W4 90.1(2) . .
P1 O37 W5 128.2(3) . .
W6 O37 W5 88.57(16) . .
W4 O37 W5 88.80(18) . .
P1 O38 W9 124.7(3) . .
P1 O38 W7 127.3(3) . .
W9 O38 W7 89.8(2) . .
P1 O38 W8 124.5(3) . .
W9 O38 W8 89.36(19) . .
W7 O38 W8 89.82(17) . .
P1 O39 W10 130.3(3) . .
P1 O39 W11 128.0(3) . .
W10 O39 W11 90.17(17) . .
C21 O40 Sm1 132.2(5) . .
C21 O40 Sm1 92.5(5) . 3_666
Sm1 O40 Sm1 111.4(2) . 3_666
C21 O41 Sm1 94.7(5) . 3_666
O41 C21 O40 120.5(7) . .
O41 C21 C22 121.2(8) . .
O40 C21 C22 118.2(8) . .
O41 C21 Sm1 59.7(4) . 3_666
O40 C21 Sm1 60.9(4) . 3_666
C22 C21 Sm1 172.4(6) . 3_666
C21 C22 H22A 109.5 . .
C21 C22 H22B 109.5 . .
H22A C22 H22B 109.5 . .
C21 C22 H22C 109.5 . .
H22A C22 H22C 109.5 . .
H22B C22 H22C 109.5 . .
C3 N1 C1 108.6(9) . .
C3 N1 C4 109.6(8) . .
C1 N1 C4 110.1(9) . .
C3 N1 C2 111.0(9) . .
C1 N1 C2 109.4(8) . .
C4 N1 C2 108.3(9) . .
C8 N2 C5 106.9(12) . .
C8 N2 C6 116.7(11) . .
C5 N2 C6 98.6(11) . .
C8 N2 C7 117.4(11) . .
C5 N2 C7 98.4(10) . .
C6 N2 C7 114.5(11) . .
C12 N3 C10 110.0(10) . .
C12 N3 C11 118.5(11) . .
C10 N3 C11 117.5(12) . .
C12 N3 C9 102.0(11) . .
C10 N3 C9 105.0(11) . .
C11 N3 C9 101.1(10) . .
C14 N4 C15 104.1(12) . .
C14 N4 C13 110.6(13) . .
C15 N4 C13 103.3(12) . .
C14 N4 C16 114.0(12) . .
C15 N4 C16 114.2(13) . .
C13 N4 C16 110.0(11) . .
C17 N5 C18 123.9(9) . .
C17 N5 C19 106.3(6) . .
C18 N5 C19 104.1(7) . .
C17 N5 C20 105.7(7) . .
C18 N5 C20 103.6(6) . .
C19 N5 C20 113.6(8) . .
N1 C1 H1A 109.5 . .
N1 C1 H1B 109.5 . .
H1A C1 H1B 109.5 . .
N1 C1 H1C 109.5 . .
H1A C1 H1C 109.5 . .
H1B C1 H1C 109.5 . .
N1 C2 H2A 109.5 . .
N1 C2 H2B 109.5 . .
H2A C2 H2B 109.5 . .
N1 C2 H2C 109.5 . .
H2A C2 H2C 109.5 . .
H2B C2 H2C 109.5 . .
N1 C3 H3A 109.5 . .
N1 C3 H3B 109.5 . .
H3A C3 H3B 109.5 . .
N1 C3 H3C 109.5 . .
H3A C3 H3C 109.5 . .
H3B C3 H3C 109.5 . .
N1 C4 H4A 109.5 . .
N1 C4 H4B 109.5 . .
H4A C4 H4B 109.5 . .
N1 C4 H4C 109.5 . .
H4A C4 H4C 109.5 . .
H4B C4 H4C 109.5 . .
N2 C5 H5A 109.5 . .
N2 C5 H5B 109.5 . .
H5A C5 H5B 109.5 . .
N2 C5 H5C 109.5 . .
H5A C5 H5C 109.5 . .
H5B C5 H5C 109.5 . .
N2 C6 H6A 109.5 . .
N2 C6 H6B 109.5 . .
H6A C6 H6B 109.5 . .
N2 C6 H6C 109.5 . .
H6A C6 H6C 109.5 . .
H6B C6 H6C 109.5 . .
N2 C7 H7A 109.5 . .
N2 C7 H7B 109.5 . .
H7A C7 H7B 109.5 . .
N2 C7 H7C 109.5 . .
H7A C7 H7C 109.5 . .
H7B C7 H7C 109.5 . .
N2 C8 H8A 109.5 . .
N2 C8 H8B 109.5 . .
H8A C8 H8B 109.5 . .
N2 C8 H8C 109.5 . .
H8A C8 H8C 109.5 . .
H8B C8 H8C 109.5 . .
N3 C9 H9A 109.5 . .
N3 C9 H9B 109.5 . .
H9A C9 H9B 109.5 . .
N3 C9 H9C 109.5 . .
H9A C9 H9C 109.5 . .
H9B C9 H9C 109.5 . .
N3 C10 H10A 109.5 . .
N3 C10 H10B 109.5 . .
H10A C10 H10B 109.5 . .
N3 C10 H10C 109.5 . .
H10A C10 H10C 109.5 . .
H10B C10 H10C 109.5 . .
N3 C11 H11A 109.5 . .
N3 C11 H11B 109.5 . .
H11A C11 H11B 109.5 . .
N3 C11 H11C 109.5 . .
H11A C11 H11C 109.5 . .
H11B C11 H11C 109.5 . .
N3 C12 H12A 109.5 . .
N3 C12 H12B 109.5 . .
H12A C12 H12B 109.5 . .
N3 C12 H12C 109.5 . .
H12A C12 H12C 109.5 . .
H12B C12 H12C 109.5 . .
N4 C13 H13A 109.5 . .
N4 C13 H13B 109.5 . .
H13A C13 H13B 109.5 . .
N4 C13 H13C 109.5 . .
H13A C13 H13C 109.5 . .
H13B C13 H13C 109.5 . .
N4 C14 H14A 109.5 . .
N4 C14 H14B 109.5 . .
H14A C14 H14B 109.5 . .
N4 C14 H14C 109.5 . .
H14A C14 H14C 109.5 . .
H14B C14 H14C 109.5 . .
N4 C15 H15A 109.5 . .
N4 C15 H15B 109.5 . .
H15A C15 H15B 109.5 . .
N4 C15 H15C 109.5 . .
H15A C15 H15C 109.5 . .
H15B C15 H15C 109.5 . .
N4 C16 H16A 109.5 . .
N4 C16 H16B 109.5 . .
H16A C16 H16B 109.5 . .
N4 C16 H16C 109.5 . .
H16A C16 H16C 109.5 . .
H16B C16 H16C 109.5 . .
N5 C17 H17A 109.5 . .
N5 C17 H17B 109.5 . .
H17A C17 H17B 109.5 . .
N5 C17 H17C 109.5 . .
H17A C17 H17C 109.5 . .
H17B C17 H17C 109.5 . .
N5 C18 H18A 109.5 . .
N5 C18 H18B 109.5 . .
H18A C18 H18B 109.5 . .
N5 C18 H18C 109.5 . .
H18A C18 H18C 109.5 . .
H18B C18 H18C 109.5 . .
N5 C19 H19A 109.5 . .
N5 C19 H19B 109.5 . .
H19A C19 H19B 109.5 . .
N5 C19 H19C 109.5 . .
H19A C19 H19C 109.5 . .
H19B C19 H19C 109.5 . .
N5 C20 H20A 109.5 . .
N5 C20 H20B 109.5 . .
H20A C20 H20B 109.5 . .
N5 C20 H20C 109.5 . .
H20A C20 H20C 109.5 . .
H20B C20 H20C 109.5 . .

loop_
_geom_bond_atom_site_label_1
_geom_bond_atom_site_label_2
_geom_bond_distance
_geom_bond_site_symmetry_2
Sm1 O33 2.365(5) .
Sm1 O32 2.384(5) .
Sm1 O34 2.386(5) .
Sm1 O35 2.405(6) .
Sm1 O1W 2.473(6) .
Sm1 O41 2.501(6) 3_666
Sm1 O40 2.504(7) .
Sm1 O40 2.524(6) 3_666
Sm1 C21 2.885(8) 3_666
P1 O39 1.504(5) .
P1 O36 1.535(6) .
P1 O37 1.538(6) .
P1 O38 1.543(6) .
W1 O1 1.714(6) .
W1 O22 1.871(6) .
W1 O24 1.873(5) .
W1 O23 1.910(5) .
W1 O29 1.923(6) .
W1 O36 2.416(6) .
W2 O2 1.706(6) .
W2 O32 1.736(5) .
W2 O31 1.919(6) .
W2 O29 1.949(7) .
W2 O30 2.058(6) .
W2 O36 2.494(5) .
W3 O3 1.711(6) .
W3 O30 1.829(6) .
W3 O12 1.903(6) .
W3 O16 1.922(6) .
W3 O23 1.928(6) .
W3 O36 2.486(5) .
W4 O4 1.727(7) .
W4 O33 1.738(5) .
W4 O31 1.919(6) .
W4 O13 1.974(5) .
W4 O21 2.046(6) .
W4 O37 2.483(6) .
W5 O5 1.699(6) .
W5 O21 1.827(7) .
W5 O16 1.914(6) .
W5 O20 1.927(6) .
W5 O18 1.961(7) .
W5 O37 2.493(5) .
W6 O6 1.678(6) .
W6 O13 1.853(6) .
W6 O17 1.866(5) .
W6 O19 1.932(6) .
W6 O20 1.937(5) .
W6 O37 2.394(5) .
W7 O7 1.697(7) .
W7 O18 1.887(7) .
W7 O25 1.906(6) .
W7 O12 1.921(6) .
W7 O15 1.935(6) .
W7 O38 2.431(5) .
W8 O8 1.721(6) .
W8 O27 1.809(6) .
W8 O19 1.888(6) .
W8 O14 1.906(7) .
W8 O15 1.936(6) .
W8 O38 2.435(5) .
W9 O9 1.718(7) .
W9 O26 1.803(6) .
W9 O22 1.941(6) .
W9 O25 1.943(5) .
W9 O14 1.953(6) .
W9 O38 2.429(6) .
W10 O10 1.728(6) .
W10 O34 1.734(6) .
W10 O28 1.913(6) .
W10 O17 1.956(6) .
W10 O27 2.071(6) .
W10 O39 2.361(5) .
W11 O11 1.702(6) .
W11 O35 1.739(6) .
W11 O28 1.940(6) .
W11 O24 1.956(5) .
W11 O26 2.078(6) .
W11 O39 2.392(5) .
O40 C21 1.290(10) .
O40 Sm1 2.524(6) 3_666
O41 C21 1.249(11) .
O41 Sm1 2.501(6) 3_666
C21 C22 1.531(12) .
C21 Sm1 2.885(8) 3_666
C22 H22A 0.9600 .
C22 H22B 0.9600 .
C22 H22C 0.9600 .
N1 C3 1.417(13) .
N1 C1 1.459(16) .
N1 C4 1.483(12) .
N1 C2 1.497(15) .
N2 C8 1.369(17) .
N2 C5 1.445(17) .
N2 C6 1.466(19) .
N2 C7 1.491(16) .
N3 C12 1.468(18) .
N3 C10 1.493(15) .
N3 C11 1.502(17) .
N3 C9 1.509(18) .
N4 C14 1.406(19) .
N4 C15 1.425(19) .
N4 C13 1.45(2) .
N4 C16 1.491(16) .
N5 C17 1.450(7) .
N5 C18 1.452(7) .
N5 C19 1.458(7) .
N5 C20 1.462(7) .
C1 H1A 0.9600 .
C1 H1B 0.9600 .
C1 H1C 0.9600 .
C2 H2A 0.9600 .
C2 H2B 0.9600 .
C2 H2C 0.9600 .
C3 H3A 0.9600 .
C3 H3B 0.9600 .
C3 H3C 0.9600 .
C4 H4A 0.9600 .
C4 H4B 0.9600 .
C4 H4C 0.9600 .
C5 H5A 0.9600 .
C5 H5B 0.9600 .
C5 H5C 0.9600 .
C6 H6A 0.9600 .
C6 H6B 0.9600 .
C6 H6C 0.9600 .
C7 H7A 0.9600 .
C7 H7B 0.9600 .
C7 H7C 0.9600 .
C8 H8A 0.9600 .
C8 H8B 0.9600 .
C8 H8C 0.9600 .
C9 H9A 0.9600 .
C9 H9B 0.9600 .
C9 H9C 0.9600 .
C10 H10A 0.9600 .
C10 H10B 0.9600 .
C10 H10C 0.9600 .
C11 H11A 0.9600 .
C11 H11B 0.9600 .
C11 H11C 0.9600 .
C12 H12A 0.9600 .
C12 H12B 0.9600 .
C12 H12C 0.9600 .
C13 H13A 0.9600 .
C13 H13B 0.9600 .
C13 H13C 0.9600 .
C14 H14A 0.9600 .
C14 H14B 0.9600 .
C14 H14C 0.9600 .
C15 H15A 0.9600 .
C15 H15B 0.9600 .
C15 H15C 0.9600 .
C16 H16A 0.9600 .
C16 H16B 0.9600 .
C16 H16C 0.9600 .
C17 H17A 0.9600 .
C17 H17B 0.9600 .
C17 H17C 0.9600 .
C18 H18A 0.9600 .
C18 H18B 0.9600 .
C18 H18C 0.9600 .
C19 H19A 0.9600 .
C19 H19B 0.9600 .
C19 H19C 0.9600 .
C20 H20A 0.9600 .
C20 H20B 0.9600 .
C20 H20C 0.9600 .
